data_1555663
loop_
_publ_author_name
'Ogata, Osamu'
'Nakayama, Yuji'
'Nara, Hideki'
'Fujiwhara, Mitsuhiko'
'Kayaki, Yoshihito'

_publ_section_title
;
 Atmospheric Hydrogenation of Esters Catalyzed by PNP-Ruthenium Complexes
 with an N-Heterocyclic Carbene Ligand.
;
_journal_issue 15
_journal_name_full 'Organic letters'
_journal_page_first 3894
_journal_page_last 3897
_journal_paper_doi 10.1021/acs.orglett.6b01900
_journal_volume 18
_journal_year 2016
_chemical_formula_moiety 'C35 H40 Cl2 N4 P2 Ru'
_chemical_formula_sum 'C35 H40 Cl2 N4 P2 Ru'
_chemical_formula_weight 750.65
_space_group_IT_number 2
_space_group_name_Hall '-P 1'
_space_group_name_H-M_alt 'P -1'
_symmetry_cell_setting triclinic
_symmetry_Int_Tables_number 2
_symmetry_space_group_name_Hall '-P 1'
_symmetry_space_group_name_H-M 'P -1'
_atom_sites_solution_hydrogens geom
_atom_sites_solution_primary direct
_atom_sites_solution_secondary difmap
_cell_angle_alpha 85.889(7)
_cell_angle_beta 78.666(6)
_cell_angle_gamma 81.528(6)
_cell_formula_units_Z 2
_cell_length_a 9.834(2)
_cell_length_b 10.604(3)
_cell_length_c 16.861(4)
_cell_measurement_reflns_used 3310
_cell_measurement_temperature 93
_cell_measurement_theta_max 27.49
_cell_measurement_theta_min 3.07
_cell_volume 1703.5(7)
_computing_cell_refinement CrystalClear
_computing_data_collection 'CrystalClear (Rigaku Inc., 2008)'
_computing_data_reduction CrystalClear
_computing_molecular_graphics 'CrystalStructure 4.0'
_computing_publication_material 'CrystalStructure 4.0 (Rigaku, 2010)'
_computing_structure_refinement 'CRYSTALS (Carruthers, et al., 1999)'
_computing_structure_solution SIR97
_diffrn_ambient_temperature 93
_diffrn_detector_area_resol_mean 7.111
_diffrn_measured_fraction_theta_full 0.984
_diffrn_measured_fraction_theta_max 0.962
_diffrn_measurement_device_type 'Rigaku Saturn724'
_diffrn_measurement_method \w
_diffrn_radiation_type 'Mo K\a'
_diffrn_radiation_wavelength 0.71075
_diffrn_reflns_av_R_equivalents 0.0290
_diffrn_reflns_limit_h_max 12
_diffrn_reflns_limit_h_min -12
_diffrn_reflns_limit_k_max 12
_diffrn_reflns_limit_k_min -13
_diffrn_reflns_limit_l_max 19
_diffrn_reflns_limit_l_min -20
_diffrn_reflns_number 14062
_diffrn_reflns_theta_full 25.00
_diffrn_reflns_theta_max 27.50
_diffrn_standards_number 0
_exptl_absorpt_coefficient_mu 0.742
_exptl_absorpt_correction_T_max 0.978
_exptl_absorpt_correction_T_min 0.833
_exptl_absorpt_correction_type multi-scan
_exptl_absorpt_process_details 'REQAB (Rigaku, 1998)'
_exptl_crystal_colour yellow
_exptl_crystal_density_diffrn 1.463
_exptl_crystal_density_method 'not measured'
_exptl_crystal_description prism
_exptl_crystal_F_000 772.00
_exptl_crystal_size_max 0.150
_exptl_crystal_size_mid 0.050
_exptl_crystal_size_min 0.030
_refine_diff_density_max 2.050
_refine_diff_density_min -0.555
_refine_ls_extinction_method none
_refine_ls_goodness_of_fit_ref 1.000
_refine_ls_hydrogen_treatment constr
_refine_ls_number_parameters 437
_refine_ls_number_reflns 7521
_refine_ls_R_factor_gt 0.0369
_refine_ls_shift/su_max 0.000
_refine_ls_structure_factor_coef Fsqd
_refine_ls_weighting_details 'w = 1/[0.0010Fo^2^ + 0.5700\s(Fo^2^)]/(4Fo^2^)'
_refine_ls_weighting_scheme calc
_refine_ls_wR_factor_ref 0.0958
_reflns_number_gt 5906
_reflns_number_total 7521
_reflns_threshold_expression F^2^>2.0\s(F^2^)
_cod_data_source_file ol6b01900_si_002.cif
_cod_data_source_block 7
_cod_database_code 1555663

loop_
_symmetry_equiv_pos_site_id
_symmetry_equiv_pos_as_xyz
1 +X,+Y,+Z
2 -X,-Y,-Z

loop_
_atom_site_label
_atom_site_type_symbol
_atom_site_fract_x
_atom_site_fract_y
_atom_site_fract_z
_atom_site_U_iso_or_equiv
_atom_site_adp_type
_atom_site_occupancy
_atom_site_symmetry_multiplicity
_atom_site_calc_flag
_atom_site_refinement_flags
Ru1 Ru 0.82326(2) 0.28991(2) 0.764050(10) 0.01125(6) Uani 1.0 2 d .
Cl1 Cl 1.04198(6) 0.29519(6) 0.80906(4) 0.01656(15) Uani 1.0 2 d .
Cl2 Cl 0.57761(7) 0.67098(6) 0.67606(4) 0.02475(17) Uani 1.0 2 d .
P1 P 0.95475(7) 0.31135(6) 0.63373(4) 0.01407(16) Uani 1.0 2 d .
P2 P 0.68379(6) 0.33064(6) 0.89126(4) 0.01309(15) Uani 1.0 2 d .
N1 N 0.8136(2) 0.49856(18) 0.75358(12) 0.0139(5) Uani 1.0 2 d .
N2 N 0.7698(3) 0.01873(19) 0.72988(13) 0.0180(6) Uani 1.0 2 d .
N3 N 0.8671(3) 0.00943(19) 0.83337(13) 0.0196(6) Uani 1.0 2 d .
N4 N 0.6366(3) 0.31605(18) 0.72853(12) 0.0139(5) Uani 1.0 2 d .
C1 C 0.9764(3) 0.4829(3) 0.62348(15) 0.0190(7) Uani 1.0 2 d .
C2 C 0.9417(3) 0.5437(3) 0.70500(16) 0.0184(7) Uani 1.0 2 d .
C3 C 0.7722(3) 0.5575(3) 0.83291(15) 0.0179(7) Uani 1.0 2 d .
C4 C 0.6424(3) 0.5050(3) 0.87959(15) 0.0163(6) Uani 1.0 2 d .
C5 C 1.1307(3) 0.2233(3) 0.60900(15) 0.0189(7) Uani 1.0 2 d .
C6 C 1.1695(3) 0.1192(3) 0.65871(16) 0.0210(7) Uani 1.0 2 d .
C7 C 1.3042(3) 0.0529(3) 0.64253(18) 0.0280(8) Uani 1.0 2 d .
C8 C 1.3989(3) 0.0889(3) 0.57585(17) 0.0300(8) Uani 1.0 2 d .
C9 C 1.3603(3) 0.1912(3) 0.52478(17) 0.0289(8) Uani 1.0 2 d .
C10 C 1.2271(3) 0.2571(3) 0.54204(16) 0.0224(7) Uani 1.0 2 d .
C11 C 0.8791(3) 0.2943(3) 0.54431(15) 0.0174(7) Uani 1.0 2 d .
C12 C 0.9356(3) 0.2018(3) 0.48806(16) 0.0229(7) Uani 1.0 2 d .
C13 C 0.8696(4) 0.1882(3) 0.42393(18) 0.0314(9) Uani 1.0 2 d .
C14 C 0.7462(4) 0.2648(3) 0.41664(17) 0.0285(8) Uani 1.0 2 d .
C15 C 0.6896(3) 0.3574(3) 0.47188(16) 0.0238(7) Uani 1.0 2 d .
C16 C 0.7551(3) 0.3726(3) 0.53491(16) 0.0197(7) Uani 1.0 2 d .
C17 C 0.7344(3) 0.3103(3) 0.99146(15) 0.0163(6) Uani 1.0 2 d .
C18 C 0.6462(3) 0.2662(3) 1.05969(15) 0.0189(7) Uani 1.0 2 d .
C19 C 0.6820(3) 0.2625(3) 1.13636(16) 0.0244(7) Uani 1.0 2 d .
C20 C 0.8054(3) 0.3026(3) 1.14440(17) 0.0270(8) Uani 1.0 2 d .
C21 C 0.8944(3) 0.3447(3) 1.07698(17) 0.0249(8) Uani 1.0 2 d .
C22 C 0.8595(3) 0.3486(3) 1.00083(16) 0.0198(7) Uani 1.0 2 d .
C23 C 0.5143(3) 0.2732(3) 0.91128(14) 0.0157(6) Uani 1.0 2 d .
C24 C 0.5108(3) 0.1415(3) 0.91102(16) 0.0230(7) Uani 1.0 2 d .
C25 C 0.3829(4) 0.0947(3) 0.92510(18) 0.0300(8) Uani 1.0 2 d .
C26 C 0.2594(3) 0.1770(3) 0.93835(17) 0.0289(8) Uani 1.0 2 d .
C27 C 0.2612(3) 0.3062(3) 0.93829(17) 0.0252(7) Uani 1.0 2 d .
C28 C 0.3880(3) 0.3547(3) 0.92466(15) 0.0193(7) Uani 1.0 2 d .
C29 C 0.8250(3) 0.0941(3) 0.77471(14) 0.0137(6) Uani 1.0 2 d .
C30 C 0.7743(3) -0.1053(3) 0.76097(18) 0.0260(8) Uani 1.0 2 d .
C31 C 0.8351(4) -0.1110(3) 0.82563(18) 0.0280(8) Uani 1.0 2 d .
C32 C 0.7083(4) 0.0566(3) 0.65829(17) 0.0289(8) Uani 1.0 2 d .
C33 C 0.9287(4) 0.0371(3) 0.90121(18) 0.0306(9) Uani 1.0 2 d .
C34 C 0.5283(3) 0.3462(3) 0.71489(14) 0.0158(6) Uani 1.0 2 d .
C35 C 0.3868(3) 0.3871(3) 0.69868(17) 0.0247(8) Uani 1.0 2 d .
H1 H 0.7382 0.5296 0.7238 0.0168 Uiso 1.0 2 calc R
H2 H 1.0696 0.5053 0.6034 0.0231 Uiso 1.0 2 calc R
H3 H 0.9148 0.5400 0.5944 0.0229 Uiso 1.0 2 calc R
H4 H 0.9250 0.6359 0.6982 0.0226 Uiso 1.0 2 calc R
H5 H 1.0182 0.5194 0.7340 0.0224 Uiso 1.0 2 calc R
H6 H 0.8493 0.5369 0.8618 0.0216 Uiso 1.0 2 calc R
H7 H 0.7540 0.6492 0.8237 0.0220 Uiso 1.0 2 calc R
H8 H 0.5728 0.5394 0.8474 0.0192 Uiso 1.0 2 calc R
H9 H 0.6212 0.5539 0.9280 0.0193 Uiso 1.0 2 calc R
H10 H 1.1054 0.0938 0.7030 0.0252 Uiso 1.0 2 calc R
H11 H 1.3310 -0.0155 0.6764 0.0333 Uiso 1.0 2 calc R
H12 H 1.4888 0.0442 0.5649 0.0360 Uiso 1.0 2 calc R
H13 H 1.4240 0.2142 0.4795 0.0347 Uiso 1.0 2 calc R
H14 H 1.2011 0.3256 0.5080 0.0273 Uiso 1.0 2 calc R
H15 H 1.0178 0.1490 0.4935 0.0277 Uiso 1.0 2 calc R
H16 H 0.9085 0.1272 0.3860 0.0391 Uiso 1.0 2 calc R
H17 H 0.7012 0.2546 0.3744 0.0365 Uiso 1.0 2 calc R
H18 H 0.6067 0.4093 0.4667 0.0290 Uiso 1.0 2 calc R
H19 H 0.7165 0.4351 0.5719 0.0230 Uiso 1.0 2 calc R
H20 H 0.5627 0.2395 1.0543 0.0223 Uiso 1.0 2 calc R
H21 H 0.6225 0.2327 1.1814 0.0282 Uiso 1.0 2 calc R
H22 H 0.8285 0.3019 1.1953 0.0327 Uiso 1.0 2 calc R
H23 H 0.9782 0.3707 1.0825 0.0313 Uiso 1.0 2 calc R
H24 H 0.9203 0.3765 0.9557 0.0234 Uiso 1.0 2 calc R
H25 H 0.5941 0.0858 0.9017 0.0276 Uiso 1.0 2 calc R
H26 H 0.3810 0.0072 0.9253 0.0372 Uiso 1.0 2 calc R
H27 H 0.1744 0.1448 0.9481 0.0362 Uiso 1.0 2 calc R
H28 H 0.1776 0.3616 0.9470 0.0298 Uiso 1.0 2 calc R
H29 H 0.3888 0.4423 0.9243 0.0232 Uiso 1.0 2 calc R
H30 H 0.7411 -0.1718 0.7409 0.0324 Uiso 1.0 2 calc R
H31 H 0.8538 -0.1830 0.8587 0.0357 Uiso 1.0 2 calc R
H32 H 0.6083 0.0729 0.6741 0.0380 Uiso 1.0 2 calc R
H33 H 0.7429 0.1324 0.6327 0.0377 Uiso 1.0 2 calc R
H34 H 0.7328 -0.0111 0.6210 0.0377 Uiso 1.0 2 calc R
H35 H 0.9524 0.1224 0.8942 0.0402 Uiso 1.0 2 calc R
H36 H 0.8618 0.0294 0.9505 0.0405 Uiso 1.0 2 calc R
H37 H 1.0115 -0.0223 0.9039 0.0406 Uiso 1.0 2 calc R
H38 H 0.3831 0.4700 0.6717 0.0310 Uiso 1.0 2 calc R
H39 H 0.3643 0.3273 0.6648 0.0312 Uiso 1.0 2 calc R
H40 H 0.3205 0.3909 0.7488 0.0311 Uiso 1.0 2 calc R

loop_
_atom_site_aniso_label
_atom_site_aniso_U_11
_atom_site_aniso_U_22
_atom_site_aniso_U_33
_atom_site_aniso_U_12
_atom_site_aniso_U_13
_atom_site_aniso_U_23
Ru1 0.01071(10) 0.00972(10) 0.01370(12) -0.00245(7) -0.00270(7) 0.00024(7)
Cl1 0.0135(3) 0.0182(3) 0.0189(3) -0.0035(3) -0.0046(3) -0.0003(3)
Cl2 0.0240(4) 0.0252(4) 0.0255(4) -0.0012(3) -0.0081(3) 0.0016(3)
P1 0.0128(3) 0.0147(3) 0.0147(4) -0.0027(3) -0.0021(3) -0.0003(3)
P2 0.0119(3) 0.0132(3) 0.0144(4) -0.0026(3) -0.0024(3) -0.0004(3)
N1 0.0148(10) 0.0116(9) 0.0150(11) -0.0038(8) -0.0011(8) 0.0004(8)
N2 0.0234(12) 0.0121(10) 0.0214(12) -0.0046(9) -0.0101(10) 0.0006(9)
N3 0.0252(12) 0.0115(10) 0.0255(12) -0.0030(9) -0.0135(10) 0.0018(9)
N4 0.0155(11) 0.0131(10) 0.0119(10) -0.0025(8) 0.0004(8) 0.0010(8)
C1 0.0209(13) 0.0147(12) 0.0215(14) -0.0071(10) -0.0022(11) 0.0031(10)
C2 0.0167(13) 0.0137(12) 0.0262(15) -0.0075(10) -0.0033(11) 0.0000(11)
C3 0.0217(13) 0.0116(11) 0.0212(14) -0.0034(10) -0.0047(11) -0.0020(10)
C4 0.0172(12) 0.0143(11) 0.0163(13) 0.0013(10) -0.0021(10) -0.0022(10)
C5 0.0143(12) 0.0222(13) 0.0209(14) -0.0008(10) -0.0041(10) -0.0068(11)
C6 0.0220(14) 0.0218(13) 0.0192(14) 0.0013(11) -0.0051(11) -0.0062(11)
C7 0.0265(15) 0.0293(15) 0.0276(16) 0.0086(12) -0.0105(13) -0.0073(13)
C8 0.0190(14) 0.0453(18) 0.0261(16) 0.0085(13) -0.0089(12) -0.0189(14)
C9 0.0173(14) 0.0492(19) 0.0207(15) -0.0033(13) -0.0018(11) -0.0134(14)
C10 0.0190(13) 0.0306(15) 0.0187(14) -0.0059(11) -0.0040(11) -0.0031(12)
C11 0.0157(12) 0.0214(13) 0.0156(13) -0.0060(10) -0.0028(10) 0.0033(10)
C12 0.0209(14) 0.0255(14) 0.0231(15) -0.0027(11) -0.0057(11) -0.0037(12)
C13 0.0319(17) 0.0367(17) 0.0289(17) -0.0079(14) -0.0072(13) -0.0137(13)
C14 0.0320(17) 0.0377(17) 0.0212(15) -0.0107(14) -0.0150(13) 0.0020(13)
C15 0.0176(13) 0.0312(15) 0.0238(15) -0.0075(12) -0.0079(11) 0.0101(12)
C16 0.0176(13) 0.0226(13) 0.0178(14) -0.0053(10) 0.0002(10) 0.0029(11)
C17 0.0167(12) 0.0140(11) 0.0180(13) 0.0006(9) -0.0037(10) -0.0037(10)
C18 0.0177(13) 0.0181(12) 0.0205(14) -0.0017(10) -0.0036(10) -0.0009(11)
C19 0.0262(15) 0.0262(14) 0.0183(14) -0.0010(12) -0.0014(12) 0.0014(12)
C20 0.0301(16) 0.0327(16) 0.0191(15) 0.0027(13) -0.0103(12) -0.0045(12)
C21 0.0222(14) 0.0292(15) 0.0270(16) -0.0049(12) -0.0124(12) -0.0018(12)
C22 0.0186(13) 0.0207(13) 0.0198(14) -0.0025(10) -0.0032(11) -0.0005(11)
C23 0.0136(12) 0.0219(13) 0.0125(12) -0.0071(10) -0.0026(10) 0.0018(10)
C24 0.0211(14) 0.0206(13) 0.0275(15) -0.0056(11) -0.0049(12) 0.0029(12)
C25 0.0288(16) 0.0255(15) 0.0390(18) -0.0146(13) -0.0089(14) 0.0055(13)
C26 0.0207(14) 0.0379(17) 0.0319(17) -0.0159(13) -0.0102(12) 0.0118(14)
C27 0.0137(13) 0.0347(16) 0.0259(15) -0.0009(12) -0.0042(11) 0.0044(13)
C28 0.0188(13) 0.0235(13) 0.0157(13) -0.0033(11) -0.0030(11) -0.0013(11)
C29 0.0126(12) 0.0131(11) 0.0157(13) -0.0021(9) -0.0029(10) -0.0016(10)
C30 0.0325(16) 0.0125(12) 0.0361(17) -0.0043(11) -0.0138(13) 0.0003(12)
C31 0.0392(18) 0.0128(12) 0.0376(17) -0.0068(12) -0.0207(14) 0.0061(12)
C32 0.0452(19) 0.0192(13) 0.0301(16) -0.0111(13) -0.0220(14) 0.0021(12)
C33 0.0470(19) 0.0191(13) 0.0346(17) -0.0109(13) -0.0277(15) 0.0072(13)
C34 0.0179(13) 0.0174(12) 0.0127(13) -0.0059(10) -0.0016(10) -0.0004(10)
C35 0.0177(14) 0.0326(15) 0.0257(15) -0.0024(12) -0.0095(12) -0.0018(13)

loop_
_atom_type_symbol
_atom_type_description
_atom_type_scat_dispersion_real
_atom_type_scat_dispersion_imag
_atom_type_scat_source
C C 0.0033 0.0016
;
International Tables for Crystallography
(1992, Vol. C, Tables 4.2.6.8 and 6.1.1.4)
;
H H 0.0000 0.0000
;
International Tables for Crystallography
(1992, Vol. C, Table 6.1.1.4)
;
Cl Cl 0.1484 0.1585
;
International Tables for Crystallography
(1992, Vol. C, Tables 4.2.6.8 and 6.1.1.4)
;
N N 0.0061 0.0033
;
International Tables for Crystallography
(1992, Vol. C, Tables 4.2.6.8 and 6.1.1.4)
;
P P 0.1023 0.0942
;
International Tables for Crystallography
(1992, Vol. C, Tables 4.2.6.8 and 6.1.1.4)
;
Ru Ru -1.2594 0.8363
;
International Tables for Crystallography
(1992, Vol. C, Tables 4.2.6.8 and 6.1.1.4)
;

loop_
_geom_angle_atom_site_label_1
_geom_angle_atom_site_label_2
_geom_angle_atom_site_label_3
_geom_angle
_geom_angle_publ_flag
Cl1 Ru1 P1 85.18(3) yes
Cl1 Ru1 P2 94.43(3) yes
Cl1 Ru1 N1 84.43(6) yes
Cl1 Ru1 N4 170.81(6) yes
Cl1 Ru1 C29 97.25(8) yes
P1 Ru1 P2 163.96(3) yes
P1 Ru1 N1 80.67(6) yes
P1 Ru1 N4 95.07(6) yes
P1 Ru1 C29 100.39(7) yes
P2 Ru1 N1 83.33(6) yes
P2 Ru1 N4 82.79(6) yes
P2 Ru1 C29 95.57(7) yes
N1 Ru1 N4 86.54(8) yes
N1 Ru1 C29 178.06(9) yes
N4 Ru1 C29 91.75(9) yes
Ru1 P1 C1 103.32(8) yes
Ru1 P1 C5 119.64(9) yes
Ru1 P1 C11 120.72(9) yes
C1 P1 C5 106.16(13) yes
C1 P1 C11 101.23(12) yes
C5 P1 C11 103.42(12) yes
Ru1 P2 C4 99.30(8) yes
Ru1 P2 C17 128.73(8) yes
Ru1 P2 C23 116.32(9) yes
C4 P2 C17 102.14(12) yes
C4 P2 C23 104.56(12) yes
C17 P2 C23 102.39(12) yes
Ru1 N1 C2 113.95(14) yes
Ru1 N1 C3 112.44(14) yes
C2 N1 C3 111.9(2) yes
C29 N2 C30 112.1(3) yes
C29 N2 C32 127.7(2) yes
C30 N2 C32 120.2(3) yes
C29 N3 C31 111.6(3) yes
C29 N3 C33 127.3(3) yes
C31 N3 C33 120.9(3) yes
Ru1 N4 C34 170.0(2) yes
P1 C1 C2 111.54(17) yes
N1 C2 C1 109.4(3) yes
N1 C3 C4 108.9(3) yes
P2 C4 C3 108.36(16) yes
P1 C5 C6 119.18(18) yes
P1 C5 C10 122.0(2) yes
C6 C5 C10 118.8(3) yes
C5 C6 C7 120.3(3) yes
C6 C7 C8 119.9(3) yes
C7 C8 C9 120.4(3) yes
C8 C9 C10 119.2(3) yes
C5 C10 C9 121.4(3) yes
P1 C11 C12 122.6(2) yes
P1 C11 C16 118.7(2) yes
C12 C11 C16 118.6(3) yes
C11 C12 C13 120.3(3) yes
C12 C13 C14 120.1(3) yes
C13 C14 C15 120.0(3) yes
C14 C15 C16 120.2(3) yes
C11 C16 C15 120.7(3) yes
P2 C17 C18 121.8(3) yes
P2 C17 C22 119.28(19) yes
C18 C17 C22 118.7(3) yes
C17 C18 C19 120.5(3) yes
C18 C19 C20 119.7(3) yes
C19 C20 C21 120.1(3) yes
C20 C21 C22 120.4(3) yes
C17 C22 C21 120.5(3) yes
P2 C23 C24 118.52(19) yes
P2 C23 C28 122.8(2) yes
C24 C23 C28 118.6(3) yes
C23 C24 C25 119.9(3) yes
C24 C25 C26 120.4(3) yes
C25 C26 C27 120.4(3) yes
C26 C27 C28 120.0(3) yes
C23 C28 C27 120.6(3) yes
Ru1 C29 N2 128.31(18) yes
Ru1 C29 N3 128.9(2) yes
N2 C29 N3 102.5(2) yes
N2 C30 C31 106.6(3) yes
N3 C31 C30 107.2(3) yes
N4 C34 C35 178.7(3) yes
Ru1 N1 H1 105.963 no
C2 N1 H1 105.901 no
C3 N1 H1 105.929 no
P1 C1 H2 118.073 no
P1 C1 H3 117.919 no
C2 C1 H2 100.619 no
C2 C1 H3 100.130 no
H2 C1 H3 105.796 no
N1 C2 H4 108.717 no
N1 C2 H5 108.666 no
C1 C2 H4 110.611 no
C1 C2 H5 109.975 no
H4 C2 H5 109.466 no
N1 C3 H6 108.317 no
N1 C3 H7 108.354 no
C4 C3 H6 110.690 no
C4 C3 H7 111.118 no
H6 C3 H7 109.433 no
P2 C4 H8 118.235 no
P2 C4 H9 118.029 no
C3 C4 H8 101.879 no
C3 C4 H9 101.728 no
H8 C4 H9 106.174 no
C5 C6 H10 119.987 no
C7 C6 H10 119.740 no
C6 C7 H11 120.372 no
C8 C7 H11 119.774 no
C7 C8 H12 119.772 no
C9 C8 H12 119.869 no
C8 C9 H13 119.995 no
C10 C9 H13 120.797 no
C5 C10 H14 119.222 no
C9 C10 H14 119.341 no
C11 C12 H15 119.693 no
C13 C12 H15 119.972 no
C12 C13 H16 120.065 no
C14 C13 H16 119.840 no
C13 C14 H17 120.125 no
C15 C14 H17 119.836 no
C14 C15 H18 119.952 no
C16 C15 H18 119.821 no
C11 C16 H19 119.464 no
C15 C16 H19 119.845 no
C17 C18 H20 119.701 no
C19 C18 H20 119.748 no
C18 C19 H21 119.814 no
C20 C19 H21 120.441 no
C19 C20 H22 119.963 no
C21 C20 H22 119.918 no
C20 C21 H23 119.933 no
C22 C21 H23 119.677 no
C17 C22 H24 119.685 no
C21 C22 H24 119.851 no
C23 C24 H25 119.852 no
C25 C24 H25 120.216 no
C24 C25 H26 119.648 no
C26 C25 H26 119.978 no
C25 C26 H27 119.800 no
C27 C26 H27 119.837 no
C26 C27 H28 120.160 no
C28 C27 H28 119.793 no
C23 C28 H29 119.576 no
C27 C28 H29 119.776 no
N2 C30 H30 126.519 no
C31 C30 H30 126.841 no
N3 C31 H31 126.429 no
C30 C31 H31 126.393 no
N2 C32 H32 109.340 no
N2 C32 H33 109.840 no
N2 C32 H34 109.319 no
H32 C32 H33 109.443 no
H32 C32 H34 109.442 no
H33 C32 H34 109.443 no
N3 C33 H35 109.696 no
N3 C33 H36 108.957 no
N3 C33 H37 109.850 no
H35 C33 H36 109.444 no
H35 C33 H37 109.440 no
H36 C33 H37 109.439 no
C34 C35 H38 109.462 no
C34 C35 H39 109.381 no
C34 C35 H40 109.658 no
H38 C35 H39 109.439 no
H38 C35 H40 109.446 no
H39 C35 H40 109.442 no

loop_
_geom_bond_atom_site_label_1
_geom_bond_atom_site_label_2
_geom_bond_distance
_geom_bond_publ_flag
Ru1 Cl1 2.4265(9) yes
Ru1 P1 2.3346(8) yes
Ru1 P2 2.3388(8) yes
Ru1 N1 2.196(2) yes
Ru1 N4 2.016(3) yes
Ru1 C29 2.069(3) yes
P1 C1 1.854(3) yes
P1 C5 1.826(3) yes
P1 C11 1.838(3) yes
P2 C4 1.839(3) yes
P2 C17 1.843(3) yes
P2 C23 1.819(3) yes
N1 C2 1.484(4) yes
N1 C3 1.475(4) yes
N2 C29 1.371(4) yes
N2 C30 1.378(4) yes
N2 C32 1.460(4) yes
N3 C29 1.371(4) yes
N3 C31 1.380(4) yes
N3 C33 1.461(5) yes
N4 C34 1.129(4) yes
C1 C2 1.517(4) yes
C3 C4 1.520(4) yes
C5 C6 1.392(4) yes
C5 C10 1.387(4) yes
C6 C7 1.390(4) yes
C7 C8 1.382(4) yes
C8 C9 1.391(5) yes
C9 C10 1.377(4) yes
C11 C12 1.391(4) yes
C11 C16 1.399(4) yes
C12 C13 1.392(5) yes
C13 C14 1.379(5) yes
C14 C15 1.381(4) yes
C15 C16 1.376(5) yes
C17 C18 1.395(4) yes
C17 C22 1.391(4) yes
C18 C19 1.402(4) yes
C19 C20 1.377(5) yes
C20 C21 1.382(4) yes
C21 C22 1.389(5) yes
C23 C24 1.402(4) yes
C23 C28 1.393(4) yes
C24 C25 1.391(5) yes
C25 C26 1.377(4) yes
C26 C27 1.373(5) yes
C27 C28 1.390(4) yes
C30 C31 1.336(5) yes
C34 C35 1.467(4) yes
N1 H1 0.980 no
C1 H2 0.970 no
C1 H3 0.970 no
C2 H4 0.970 no
C2 H5 0.970 no
C3 H6 0.970 no
C3 H7 0.970 no
C4 H8 0.970 no
C4 H9 0.970 no
C6 H10 0.930 no
C7 H11 0.930 no
C8 H12 0.930 no
C9 H13 0.930 no
C10 H14 0.930 no
C12 H15 0.930 no
C13 H16 0.930 no
C14 H17 0.930 no
C15 H18 0.930 no
C16 H19 0.930 no
C18 H20 0.930 no
C19 H21 0.930 no
C20 H22 0.930 no
C21 H23 0.930 no
C22 H24 0.930 no
C24 H25 0.930 no
C25 H26 0.930 no
C26 H27 0.930 no
C27 H28 0.930 no
C28 H29 0.930 no
C30 H30 0.930 no
C31 H31 0.930 no
C32 H32 0.960 no
C32 H33 0.960 no
C32 H34 0.960 no
C33 H35 0.960 no
C33 H36 0.960 no
C33 H37 0.960 no
C35 H38 0.960 no
C35 H39 0.960 no
C35 H40 0.960 no

loop_
_geom_contact_atom_site_label_1
_geom_contact_atom_site_label_2
_geom_contact_distance
_geom_contact_publ_flag
_geom_contact_site_symmetry_2
Ru1 C32 3.582(4) no .
Ru1 C33 3.584(3) no .
Cl1 C2 3.201(3) no .
Cl1 C3 3.536(3) no .
Cl1 C5 3.426(3) no .
Cl1 C6 3.197(3) no .
Cl1 C22 3.417(3) no .
Cl1 C33 3.279(3) no .
P2 C34 3.585(3) no .
N2 N4 3.232(3) no .
N2 C33 3.573(5) no .
N3 C32 3.574(4) no .
N4 C4 3.366(4) no .
N4 C11 3.524(3) no .
N4 C16 3.287(4) no .
N4 C23 3.107(3) no .
N4 C24 3.576(4) no .
N4 C32 3.006(4) no .
C1 C10 3.331(4) no .
C1 C16 3.258(5) no .
C4 C22 3.417(4) no .
C4 C28 3.103(4) no .
C5 C8 2.780(4) no .
C5 C12 3.102(5) no .
C6 C9 2.777(4) no .
C6 C29 3.600(4) no .
C7 C10 2.762(4) no .
C10 C11 3.380(4) no .
C10 C12 3.315(5) no .
C11 C14 2.786(5) no .
C11 C32 3.486(4) no .
C12 C15 2.768(4) no .
C13 C16 2.764(4) no .
C16 C34 3.415(4) no .
C17 C20 2.793(5) no .
C17 C24 3.544(5) no .
C17 C33 3.495(4) no .
C18 C21 2.766(5) no .
C18 C23 3.028(4) no .
C18 C24 3.480(5) no .
C19 C22 2.776(4) no .
C23 C26 2.787(4) no .
C23 C34 3.327(4) no .
C24 C27 2.774(4) no .
C24 C29 3.464(4) no .
C25 C28 2.764(5) no .
C28 C34 3.537(4) no .
C30 C33 3.574(5) no .
C31 C32 3.562(5) no .
C32 C34 3.410(4) no .
Cl1 C26 3.398(4) no 1_655
Cl1 C27 3.371(4) no 1_655
Cl2 N1 3.168(3) no .
Cl2 C3 3.600(3) no .
Cl2 C9 3.566(3) no 2_766
Cl2 C34 3.546(3) no .
N1 Cl2 3.168(3) no .
C3 Cl2 3.600(3) no .
C4 C18 3.489(4) no 2_667
C8 C8 3.412(4) no 2_856
C8 C32 3.548(5) no 1_655
C9 Cl2 3.566(3) no 2_766
C18 C4 3.489(4) no 2_667
C26 Cl1 3.398(4) no 1_455
C27 Cl1 3.371(4) no 1_455
C32 C8 3.548(5) no 1_455
C34 Cl2 3.546(3) no .
Ru1 H5 3.2671 no .
Ru1 H6 3.2593 no .
Ru1 H8 3.5059 no .
Ru1 H10 3.2504 no .
Ru1 H33 3.1516 no .
Ru1 H35 3.0756 no .
Cl1 H5 2.6137 no .
Cl1 H6 3.0305 no .
Cl1 H10 2.8045 no .
Cl1 H24 2.6701 no .
Cl1 H35 2.4082 no .
P1 H1 3.1589 no .
P1 H5 3.0782 no .
P1 H10 2.8581 no .
P1 H14 2.9032 no .
P1 H15 2.9389 no .
P1 H19 2.8554 no .
P1 H33 3.0214 no .
P2 H1 3.4047 no .
P2 H6 2.8731 no .
P2 H20 2.9292 no .
P2 H24 2.8688 no .
P2 H25 2.8463 no .
P2 H29 2.9282 no .
P2 H35 3.1897 no .
P2 H36 3.5843 no .
N1 H2 3.2052 no .
N1 H3 2.7014 no .
N1 H8 2.5731 no .
N1 H9 3.2108 no .
N1 H19 3.5186 no .
N2 H10 3.4435 no .
N2 H25 3.1390 no .
N2 H31 3.0809 no .
N3 H10 3.0710 no .
N3 H25 2.7330 no .
N3 H30 3.0907 no .
N4 H1 2.5967 no .
N4 H8 3.1249 no .
N4 H19 2.8606 no .
N4 H32 2.8666 no .
N4 H33 2.5860 no .
N4 H38 3.0516 no .
N4 H39 3.0591 no .
N4 H40 3.0503 no .
C1 H1 2.6109 no .
C1 H14 3.0239 no .
C1 H19 2.9770 no .
C2 H6 2.6205 no .
C2 H7 2.6324 no .
C3 H4 2.6210 no .
C3 H5 2.6496 no .
C3 H24 3.1440 no .
C4 H1 2.6182 no .
C4 H24 3.3171 no .
C4 H29 2.6281 no .
C5 H2 2.9604 no .
C5 H11 3.2529 no .
C5 H13 3.2511 no .
C5 H15 2.6411 no .
C6 H12 3.2377 no .
C6 H14 3.2302 no .
C6 H15 3.3850 no .
C7 H13 3.2430 no .
C8 H10 3.2362 no .
C8 H14 3.2267 no .
C9 H11 3.2431 no .
C10 H2 2.9929 no .
C10 H10 3.2341 no .
C10 H12 3.2279 no .
C10 H15 2.7771 no .
C11 H2 3.4345 no .
C11 H3 2.8852 no .
C11 H14 3.1675 no .
C11 H16 3.2525 no .
C11 H18 3.2494 no .
C11 H33 2.5473 no .
C12 H14 3.1740 no .
C12 H17 3.2406 no .
C12 H19 3.2391 no .
C12 H33 2.9008 no .
C12 H34 3.5975 no .
C13 H18 3.2291 no .
C13 H33 3.5332 no .
C14 H15 3.2378 no .
C14 H19 3.2286 no .
C15 H16 3.2288 no .
C15 H33 3.5465 no .
C16 H3 2.8841 no .
C16 H15 3.2416 no .
C16 H17 3.2278 no .
C16 H33 2.9375 no .
C17 H6 3.3023 no .
C17 H9 2.8773 no .
C17 H21 3.2636 no .
C17 H23 3.2487 no .
C17 H25 3.4888 no .
C17 H35 3.0136 no .
C17 H36 3.1261 no .
C18 H22 3.2441 no .
C18 H24 3.2378 no .
C18 H25 3.5462 no .
C18 H36 3.4273 no .
C19 H23 3.2283 no .
C20 H20 3.2393 no .
C20 H24 3.2408 no .
C21 H21 3.2321 no .
C22 H6 2.9763 no .
C22 H9 3.3142 no .
C22 H20 3.2374 no .
C22 H22 3.2422 no .
C22 H35 3.0241 no .
C22 H36 3.5430 no .
C23 H8 3.0424 no .
C23 H9 3.3468 no .
C23 H20 2.5388 no .
C23 H26 3.2560 no .
C23 H28 3.2537 no .
C24 H20 2.8593 no .
C24 H27 3.2393 no .
C24 H29 3.2451 no .
C25 H28 3.2245 no .
C26 H25 3.2396 no .
C26 H29 3.2292 no .
C27 H26 3.2228 no .
C27 H40 3.2197 no .
C28 H8 2.9303 no .
C28 H9 3.3494 no .
C28 H20 3.1133 no .
C28 H25 3.2455 no .
C28 H27 3.2320 no .
C28 H40 3.1496 no .
C29 H10 2.7834 no .
C29 H25 2.8059 no .
C29 H30 3.1717 no .
C29 H31 3.1679 no .
C29 H32 3.0149 no .
C29 H33 2.6607 no .
C29 H34 3.2273 no .
C29 H35 2.6284 no .
C29 H36 3.0735 no .
C29 H37 3.1853 no .
C30 H25 3.2950 no .
C30 H32 2.8318 no .
C30 H33 3.2218 no .
C30 H34 2.5791 no .
C31 H25 3.0577 no .
C31 H35 3.2506 no .
C31 H36 2.7393 no .
C31 H37 2.6815 no .
C32 H30 2.7147 no .
C33 H10 3.5049 no .
C33 H25 3.2530 no .
C33 H31 2.7307 no .
C34 H1 3.0685 no .
C34 H8 3.2686 no .
C34 H19 2.9261 no .
C34 H32 2.9813 no .
C34 H33 3.0671 no .
C35 H19 3.5980 no .
H1 H2 3.4691 no .
H1 H3 2.5145 no .
H1 H4 2.2499 no .
H1 H5 2.7784 no .
H1 H6 2.7675 no .
H1 H7 2.2221 no .
H1 H8 2.3760 no .
H1 H9 3.4245 no .
H1 H19 2.8733 no .
H2 H4 2.3100 no .
H2 H5 2.1715 no .
H2 H14 2.6053 no .
H3 H4 2.1121 no .
H3 H5 2.7255 no .
H3 H14 3.4924 no .
H3 H19 2.4842 no .
H4 H6 2.8770 no .
H4 H7 2.4302 no .
H5 H6 2.4482 no .
H5 H7 2.9385 no .
H6 H8 2.7733 no .
H6 H9 2.2883 no .
H6 H24 2.3638 no .
H7 H8 2.2265 no .
H7 H9 2.2477 no .
H8 H29 2.3343 no .
H9 H24 3.3452 no .
H9 H29 2.7370 no .
H10 H11 2.3221 no .
H10 H35 3.2939 no .
H10 H37 3.5131 no .
H11 H12 2.3053 no .
H12 H13 2.3196 no .
H13 H14 2.3092 no .
H14 H15 2.8373 no .
H15 H16 2.3223 no .
H15 H33 3.2307 no .
H16 H17 2.3082 no .
H17 H18 2.3084 no .
H18 H19 2.3015 no .
H19 H33 3.2876 no .
H19 H38 3.3582 no .
H20 H21 2.3254 no .
H20 H25 3.0841 no .
H20 H29 3.4741 no .
H21 H22 2.3125 no .
H22 H23 2.3099 no .
H23 H24 2.3125 no .
H24 H35 2.9087 no .
H25 H26 2.3194 no .
H25 H31 3.5486 no .
H25 H35 3.5779 no .
H25 H36 2.8780 no .
H26 H27 2.3034 no .
H27 H28 2.3028 no .
H28 H29 2.3136 no .
H28 H40 3.3731 no .
H29 H40 3.2595 no .
H30 H31 2.4457 no .
H30 H32 2.9781 no .
H30 H33 3.5906 no .
H30 H34 2.5538 no .
H31 H36 2.8424 no .
H31 H37 2.7052 no .
H32 H39 3.3519 no .
Cl1 H27 3.1277 no 1_655
Cl1 H28 3.0693 no 1_655
Cl1 H40 3.0229 no 1_655
Cl2 H1 2.2405 no .
Cl2 H3 3.4557 no .
Cl2 H4 3.4720 no .
Cl2 H7 3.2796 no .
Cl2 H8 3.1115 no .
Cl2 H13 2.8136 no 2_766
Cl2 H14 3.4238 no 2_766
Cl2 H17 3.0076 no 2_666
Cl2 H18 3.5027 no 2_666
Cl2 H19 3.1444 no .
Cl2 H21 2.9313 no 2_667
Cl2 H30 2.8810 no 1_565
Cl2 H38 3.0793 no .
N1 H30 3.4630 no 1_565
N2 H16 3.5740 no 2_756
C1 H14 3.4531 no 2_766
C2 H30 3.3763 no 1_565
C3 H23 3.2742 no 2_767
C3 H30 3.1675 no 1_565
C3 H31 3.0605 no 1_565
C4 H20 3.2543 no 2_667
C4 H29 3.3408 no 2_667
C5 H39 3.0202 no 1_655
C6 H16 3.0133 no 2_756
C6 H39 3.1466 no 1_655
C7 H16 3.1553 no 2_756
C7 H17 3.3026 no 2_756
C7 H32 3.1776 no 1_655
C7 H39 3.1153 no 1_655
C8 H12 2.8000 no 2_856
C8 H13 3.5185 no 2_856
C8 H32 2.8649 no 1_655
C8 H34 3.5113 no 1_655
C8 H39 2.9738 no 1_655
C9 H12 3.0486 no 2_856
C9 H18 3.5459 no 1_655
C9 H34 3.5507 no 2_756
C9 H39 2.8632 no 1_655
C10 H3 3.3967 no 2_766
C10 H39 2.8761 no 1_655
C11 H2 3.1684 no 2_766
C11 H3 3.3561 no 2_766
C12 H2 3.3656 no 2_766
C12 H3 3.3813 no 2_766
C12 H4 3.5953 no 2_766
C13 H2 3.3747 no 2_766
C13 H4 3.2743 no 2_766
C13 H11 3.5950 no 2_756
C14 H2 3.2068 no 2_766
C14 H11 3.4175 no 2_756
C14 H13 3.2481 no 1_455
C14 H38 3.2914 no 2_666
C15 H2 2.9846 no 2_766
C15 H13 3.1862 no 1_455
C15 H18 3.5696 no 2_666
C15 H38 3.0625 no 2_666
C16 H2 2.9553 no 2_766
C16 H14 3.3028 no 2_766
C17 H29 3.0481 no 2_667
C18 H8 3.0286 no 2_667
C18 H9 2.9937 no 2_667
C18 H26 2.9395 no 2_657
C18 H29 3.0850 no 2_667
C19 H8 3.0047 no 2_667
C19 H26 3.2940 no 2_657
C19 H29 3.2415 no 2_667
C20 H29 3.3468 no 2_667
C20 H31 3.3963 no 2_757
C20 H37 3.3065 no 2_757
C21 H6 3.3368 no 2_767
C21 H28 3.2064 no 1_655
C21 H28 3.1054 no 2_667
C21 H29 3.3196 no 2_667
C21 H31 3.1285 no 2_757
C21 H37 3.4171 no 2_757
C22 H27 3.5023 no 1_655
C22 H28 3.1020 no 1_655
C22 H28 3.2064 no 2_667
C22 H29 3.1734 no 2_667
C23 H9 3.3246 no 2_667
C24 H26 3.3574 no 2_657
C25 H20 3.5076 no 2_657
C25 H25 3.4014 no 2_657
C25 H36 3.2362 no 2_657
C26 H31 3.3863 no 2_657
C26 H35 3.3863 no 1_455
C26 H36 3.0047 no 2_657
C27 H9 3.2602 no 2_667
C27 H23 3.3379 no 1_455
C27 H24 3.2845 no 1_455
C28 H9 2.7110 no 2_667
C30 H4 3.0741 no 1_545
C30 H7 2.7587 no 1_545
C30 H16 3.5704 no 2_756
C31 H4 3.4619 no 1_545
C31 H7 2.7788 no 1_545
C31 H22 3.5822 no 2_757
C31 H23 3.5171 no 2_757
C32 H12 2.9323 no 1_455
C33 H27 3.0758 no 1_655
C33 H27 3.1730 no 2_657
C33 H36 3.5121 no 2_757
C33 H37 3.4399 no 2_757
C35 H18 3.3981 no 2_666
H1 Cl2 2.2405 no .
H1 H30 3.2049 no 1_565
H2 C11 3.1684 no 2_766
H2 C12 3.3656 no 2_766
H2 C13 3.3747 no 2_766
H2 C14 3.2068 no 2_766
H2 C15 2.9846 no 2_766
H2 C16 2.9553 no 2_766
H2 H3 3.3741 no 2_766
H2 H18 3.4010 no 2_766
H2 H19 3.3532 no 2_766
H2 H38 3.4588 no 1_655
H2 H39 3.5096 no 1_655
H3 Cl2 3.4557 no .
H3 C10 3.3967 no 2_766
H3 C11 3.3561 no 2_766
H3 C12 3.3813 no 2_766
H3 H2 3.3741 no 2_766
H3 H3 3.3958 no 2_766
H3 H14 2.5013 no 2_766
H4 Cl2 3.4720 no .
H4 C12 3.5953 no 2_766
H4 C13 3.2743 no 2_766
H4 C30 3.0741 no 1_565
H4 C31 3.4619 no 1_565
H4 H16 3.2847 no 2_766
H4 H22 3.4472 no 2_767
H4 H30 2.5610 no 1_565
H4 H31 3.3331 no 1_565
H5 H22 3.0245 no 2_767
H5 H23 3.3909 no 2_767
H5 H38 3.5070 no 1_655
H5 H40 3.1307 no 1_655
H6 C21 3.3368 no 2_767
H6 H23 2.4426 no 2_767
H6 H28 3.4200 no 2_667
H6 H31 2.9739 no 1_565
H7 Cl2 3.2796 no .
H7 C30 2.7587 no 1_565
H7 C31 2.7788 no 1_565
H7 H20 3.4736 no 2_667
H7 H23 3.3023 no 2_767
H7 H30 2.2778 no 1_565
H7 H31 2.3171 no 1_565
H8 Cl2 3.1115 no .
H8 C18 3.0286 no 2_667
H8 C19 3.0047 no 2_667
H8 H20 2.9651 no 2_667
H8 H21 2.9322 no 2_667
H9 C18 2.9937 no 2_667
H9 C23 3.3246 no 2_667
H9 C27 3.2602 no 2_667
H9 C28 2.7110 no 2_667
H9 H9 3.3178 no 2_667
H9 H20 2.6218 no 2_667
H9 H28 3.4035 no 2_667
H9 H29 2.4762 no 2_667
H10 H16 2.9045 no 2_756
H11 C13 3.5950 no 2_756
H11 C14 3.4175 no 2_756
H11 H16 3.1668 no 2_756
H11 H17 2.8136 no 2_756
H11 H21 3.2541 no 2_757
H11 H32 3.0037 no 1_655
H12 C8 2.8000 no 2_856
H12 C9 3.0486 no 2_856
H12 C32 2.9323 no 1_655
H12 H12 2.4023 no 2_856
H12 H13 2.8567 no 2_856
H12 H32 2.4277 no 1_655
H12 H33 3.2216 no 1_655
H12 H34 2.7192 no 1_655
H12 H39 3.4890 no 1_655
H13 Cl2 2.8136 no 2_766
H13 C8 3.5185 no 2_856
H13 C14 3.2481 no 1_655
H13 C15 3.1862 no 1_655
H13 H12 2.8567 no 2_856
H13 H17 3.0155 no 1_655
H13 H18 2.9040 no 1_655
H13 H34 3.5251 no 2_756
H13 H39 3.3392 no 1_655
H14 Cl2 3.4238 no 2_766
H14 C1 3.4531 no 2_766
H14 C16 3.3028 no 2_766
H14 H3 2.5013 no 2_766
H14 H19 2.9329 no 2_766
H14 H39 3.3531 no 1_655
H15 H15 3.2172 no 2_756
H15 H16 3.5119 no 2_756
H15 H34 3.0600 no 2_756
H16 N2 3.5740 no 2_756
H16 C6 3.0133 no 2_756
H16 C7 3.1553 no 2_756
H16 C30 3.5704 no 2_756
H16 H4 3.2847 no 2_766
H16 H10 2.9045 no 2_756
H16 H11 3.1668 no 2_756
H16 H15 3.5119 no 2_756
H16 H34 3.5417 no 2_756
H17 Cl2 3.0076 no 2_666
H17 C7 3.3026 no 2_756
H17 H11 2.8136 no 2_756
H17 H13 3.0155 no 1_455
H17 H21 3.5195 no 1_554
H17 H22 3.0682 no 1_554
H17 H38 3.0051 no 2_666
H18 Cl2 3.5027 no 2_666
H18 C9 3.5459 no 1_455
H18 C15 3.5696 no 2_666
H18 C35 3.3981 no 2_666
H18 H2 3.4010 no 2_766
H18 H13 2.9040 no 1_455
H18 H18 2.7490 no 2_666
H18 H19 3.5163 no 2_666
H18 H38 2.5706 no 2_666
H18 H39 3.4496 no 2_666
H19 Cl2 3.1444 no .
H19 H2 3.3532 no 2_766
H19 H14 2.9329 no 2_766
H19 H18 3.5163 no 2_666
H20 C4 3.2543 no 2_667
H20 C25 3.5076 no 2_657
H20 H7 3.4736 no 2_667
H20 H8 2.9651 no 2_667
H20 H9 2.6218 no 2_667
H20 H26 2.6057 no 2_657
H20 H29 3.5302 no 2_667
H21 Cl2 2.9313 no 2_667
H21 H8 2.9322 no 2_667
H21 H11 3.2541 no 2_757
H21 H17 3.5195 no 1_556
H21 H26 3.2278 no 2_657
H22 C31 3.5822 no 2_757
H22 H4 3.4472 no 2_767
H22 H5 3.0245 no 2_767
H22 H17 3.0682 no 1_556
H22 H31 3.1726 no 2_757
H22 H37 3.5163 no 2_757
H22 H38 3.5595 no 2_667
H22 H40 3.4841 no 2_667
H23 C3 3.2742 no 2_767
H23 C27 3.3379 no 1_655
H23 C31 3.5171 no 2_757
H23 H5 3.3909 no 2_767
H23 H6 2.4426 no 2_767
H23 H7 3.3023 no 2_767
H23 H24 2.9803 no 2_767
H23 H27 3.5064 no 1_655
H23 H28 2.6993 no 1_655
H23 H28 3.0770 no 2_667
H23 H31 2.6585 no 2_757
H24 C27 3.2845 no 1_655
H24 H23 2.9803 no 2_767
H24 H27 3.2257 no 1_655
H24 H28 2.4880 no 1_655
H24 H28 3.2511 no 2_667
H25 C25 3.4014 no 2_657
H25 H26 3.0554 no 2_657
H26 C18 2.9395 no 2_657
H26 C19 3.2940 no 2_657
H26 C24 3.3574 no 2_657
H26 H20 2.6057 no 2_657
H26 H21 3.2278 no 2_657
H26 H25 3.0554 no 2_657
H26 H36 2.9032 no 2_657
H27 Cl1 3.1277 no 1_455
H27 C22 3.5023 no 1_455
H27 C33 3.0758 no 1_455
H27 C33 3.1730 no 2_657
H27 H23 3.5064 no 1_455
H27 H24 3.2257 no 1_455
H27 H31 3.2646 no 2_657
H27 H35 2.5710 no 1_455
H27 H36 3.4638 no 1_455
H27 H36 2.4427 no 2_657
H27 H37 2.7853 no 1_455
H27 H37 3.1153 no 2_657
H28 Cl1 3.0693 no 1_455
H28 C21 3.2064 no 1_455
H28 C21 3.1054 no 2_667
H28 C22 3.1020 no 1_455
H28 C22 3.2064 no 2_667
H28 H6 3.4200 no 2_667
H28 H9 3.4035 no 2_667
H28 H23 2.6993 no 1_455
H28 H23 3.0770 no 2_667
H28 H24 2.4880 no 1_455
H28 H24 3.2511 no 2_667
H29 C4 3.3408 no 2_667
H29 C17 3.0481 no 2_667
H29 C18 3.0850 no 2_667
H29 C19 3.2415 no 2_667
H29 C20 3.3468 no 2_667
H29 C21 3.3196 no 2_667
H29 C22 3.1734 no 2_667
H29 H9 2.4762 no 2_667
H29 H20 3.5302 no 2_667
H30 Cl2 2.8810 no 1_545
H30 N1 3.4630 no 1_545
H30 C2 3.3763 no 1_545
H30 C3 3.1675 no 1_545
H30 H1 3.2049 no 1_545
H30 H4 2.5610 no 1_545
H30 H7 2.2778 no 1_545
H31 C3 3.0605 no 1_545
H31 C20 3.3963 no 2_757
H31 C21 3.1285 no 2_757
H31 C26 3.3863 no 2_657
H31 H4 3.3331 no 1_545
H31 H6 2.9739 no 1_545
H31 H7 2.3171 no 1_545
H31 H22 3.1726 no 2_757
H31 H23 2.6585 no 2_757
H31 H27 3.2646 no 2_657
H32 C7 3.1776 no 1_455
H32 C8 2.8649 no 1_455
H32 H11 3.0037 no 1_455
H32 H12 2.4277 no 1_455
H33 H12 3.2216 no 1_455
H34 C8 3.5113 no 1_455
H34 C9 3.5507 no 2_756
H34 H12 2.7192 no 1_455
H34 H13 3.5251 no 2_756
H34 H15 3.0600 no 2_756
H34 H16 3.5417 no 2_756
H35 C26 3.3863 no 1_655
H35 H27 2.5710 no 1_655
H35 H37 3.5620 no 2_757
H36 C25 3.2362 no 2_657
H36 C26 3.0047 no 2_657
H36 C33 3.5121 no 2_757
H36 H26 2.9032 no 2_657
H36 H27 3.4638 no 1_655
H36 H27 2.4427 no 2_657
H36 H36 3.4193 no 2_757
H36 H37 2.9552 no 2_757
H37 C20 3.3065 no 2_757
H37 C21 3.4171 no 2_757
H37 C33 3.4399 no 2_757
H37 H22 3.5163 no 2_757
H37 H27 2.7853 no 1_655
H37 H27 3.1153 no 2_657
H37 H35 3.5620 no 2_757
H37 H36 2.9552 no 2_757
H37 H37 3.2693 no 2_757
H38 Cl2 3.0793 no .
H38 C14 3.2914 no 2_666
H38 C15 3.0625 no 2_666
H38 H2 3.4588 no 1_455
H38 H5 3.5070 no 1_455
H38 H17 3.0051 no 2_666
H38 H18 2.5706 no 2_666
H38 H22 3.5595 no 2_667
H39 C5 3.0202 no 1_455
H39 C6 3.1466 no 1_455
H39 C7 3.1153 no 1_455
H39 C8 2.9738 no 1_455
H39 C9 2.8632 no 1_455
H39 C10 2.8761 no 1_455
H39 H2 3.5096 no 1_455
H39 H12 3.4890 no 1_455
H39 H13 3.3392 no 1_455
H39 H14 3.3531 no 1_455
H39 H18 3.4496 no 2_666
H40 Cl1 3.0229 no 1_455
H40 H5 3.1307 no 1_455
H40 H22 3.4841 no 2_667

loop_
_geom_hbond_atom_site_label_D
_geom_hbond_atom_site_label_H
_geom_hbond_atom_site_label_A
_geom_hbond_distance_DA
_geom_hbond_distance_DH
_geom_hbond_distance_HA
_geom_hbond_angle_DHA
_geom_hbond_publ_flag
N1 H1 Cl2 3.168(3) 0.980 2.240 157.5 no

loop_
_geom_torsion_atom_site_label_1
_geom_torsion_atom_site_label_2
_geom_torsion_atom_site_label_3
_geom_torsion_atom_site_label_4
_geom_torsion
_geom_torsion_publ_flag
Cl1 Ru1 P1 C1 -77.06(4) no
Cl1 Ru1 P1 C5 40.57(4) no
Cl1 Ru1 P1 C11 171.01(4) no
Cl1 Ru1 P2 C4 94.28(3) no
Cl1 Ru1 P2 C17 -19.58(5) no
Cl1 Ru1 P2 C23 -154.30(4) no
Cl1 Ru1 N1 C2 52.38(12) no
Cl1 Ru1 N1 C3 -76.31(12) no
Cl1 Ru1 C29 N2 -149.42(16) no
Cl1 Ru1 C29 N3 38.64(18) no
P1 Ru1 N1 C2 -33.63(12) no
P1 Ru1 N1 C3 -162.32(13) no
N1 Ru1 P1 C1 8.08(7) no
N1 Ru1 P1 C5 125.71(7) no
N1 Ru1 P1 C11 -103.86(7) no
N4 Ru1 P1 C1 93.72(7) no
N4 Ru1 P1 C5 -148.65(7) no
N4 Ru1 P1 C11 -18.21(7) no
P1 Ru1 C29 N2 -63.02(18) no
P1 Ru1 C29 N3 125.03(17) no
C29 Ru1 P1 C1 -173.57(8) no
C29 Ru1 P1 C5 -55.94(9) no
C29 Ru1 P1 C11 74.50(8) no
P2 Ru1 N1 C2 147.51(13) no
P2 Ru1 N1 C3 18.83(11) no
N1 Ru1 P2 C4 10.42(7) no
N1 Ru1 P2 C17 -103.44(7) no
N1 Ru1 P2 C23 121.84(7) no
N4 Ru1 P2 C4 -76.92(6) no
N4 Ru1 P2 C17 169.22(7) no
N4 Ru1 P2 C23 34.50(7) no
P2 Ru1 C29 N2 115.38(17) no
P2 Ru1 C29 N3 -56.56(18) no
C29 Ru1 P2 C4 -167.98(8) no
C29 Ru1 P2 C17 78.16(9) no
C29 Ru1 P2 C23 -56.56(8) no
N4 Ru1 N1 C2 -129.35(14) no
N4 Ru1 N1 C3 101.96(13) no
N4 Ru1 C29 N2 32.46(18) no
N4 Ru1 C29 N3 -139.49(18) no
Ru1 P1 C1 C2 15.69(17) no
Ru1 P1 C5 C6 18.0(3) no
Ru1 P1 C5 C10 -161.92(15) no
Ru1 P1 C11 C12 -119.96(16) no
Ru1 P1 C11 C16 56.2(2) no
C1 P1 C5 C6 134.2(2) no
C1 P1 C5 C10 -45.8(3) no
C5 P1 C1 C2 -111.01(17) no
C1 P1 C11 C12 127.01(19) no
C1 P1 C11 C16 -56.81(19) no
C11 P1 C1 C2 141.30(16) no
C5 P1 C11 C12 17.2(3) no
C5 P1 C11 C16 -166.63(17) no
C11 P1 C5 C6 -119.7(2) no
C11 P1 C5 C10 60.4(3) no
Ru1 P2 C4 C3 -38.68(16) no
Ru1 P2 C17 C18 -142.11(12) no
Ru1 P2 C17 C22 42.6(2) no
Ru1 P2 C23 C24 62.12(18) no
Ru1 P2 C23 C28 -116.08(16) no
C4 P2 C17 C18 105.28(18) no
C4 P2 C17 C22 -69.98(18) no
C17 P2 C4 C3 94.46(16) no
C4 P2 C23 C24 170.47(16) no
C4 P2 C23 C28 -7.7(2) no
C23 P2 C4 C3 -159.12(15) no
C17 P2 C23 C24 -83.30(18) no
C17 P2 C23 C28 98.49(19) no
C23 P2 C17 C18 -2.8(2) no
C23 P2 C17 C22 -178.07(16) no
Ru1 N1 C2 C1 52.7(2) no
Ru1 N1 C3 C4 -49.2(2) no
C2 N1 C3 C4 -178.95(17) no
C3 N1 C2 C1 -178.36(17) no
C29 N2 C30 C31 -1.1(3) no
C30 N2 C29 Ru1 -171.95(18) no
C30 N2 C29 N3 1.6(3) no
C32 N2 C29 Ru1 6.6(4) no
C32 N2 C29 N3 -179.8(3) no
C32 N2 C30 C31 -179.8(2) no
C29 N3 C31 C30 1.1(3) no
C31 N3 C29 Ru1 171.91(18) no
C31 N3 C29 N2 -1.6(3) no
C33 N3 C29 Ru1 -3.6(4) no
C33 N3 C29 N2 -177.1(3) no
C33 N3 C31 C30 176.9(2) no
P1 C1 C2 N1 -42.6(3) no
N1 C3 C4 P2 58.8(3) no
P1 C5 C6 C7 -178.10(18) no
P1 C5 C10 C9 178.88(19) no
C6 C5 C10 C9 -1.1(5) no
C10 C5 C6 C7 1.9(5) no
C5 C6 C7 C8 -1.4(5) no
C6 C7 C8 C9 0.0(5) no
C7 C8 C9 C10 0.8(5) no
C8 C9 C10 C5 -0.2(5) no
P1 C11 C12 C13 176.27(16) no
P1 C11 C16 C15 -175.62(16) no
C12 C11 C16 C15 0.7(4) no
C16 C11 C12 C13 0.1(4) no
C11 C12 C13 C14 -1.2(5) no
C12 C13 C14 C15 1.6(5) no
C13 C14 C15 C16 -0.8(5) no
C14 C15 C16 C11 -0.4(4) no
P2 C17 C18 C19 -174.26(15) no
P2 C17 C22 C21 174.35(15) no
C18 C17 C22 C21 -1.1(4) no
C22 C17 C18 C19 1.0(4) no
C17 C18 C19 C20 -0.1(4) no
C18 C19 C20 C21 -0.9(4) no
C19 C20 C21 C22 0.8(4) no
C20 C21 C22 C17 0.1(4) no
P2 C23 C24 C25 -179.19(16) no
P2 C23 C28 C27 178.85(16) no
C24 C23 C28 C27 0.7(4) no
C28 C23 C24 C25 -0.9(4) no
C23 C24 C25 C26 0.8(4) no
C24 C25 C26 C27 -0.4(5) no
C25 C26 C27 C28 0.1(5) no
C26 C27 C28 C23 -0.3(4) no
N2 C30 C31 N3 0.0(3) no
